data_9006145
loop_
_publ_author_name
'Salviulo, G.'
'Princivalle, F.'
'Demarchi, G.'
'Fabro, C.'

_publ_section_title
;
 Effects of Ca-Mg substitution in C2/c pyroxene structure on
 natural clinopyroxenes from spinel peridotite nodules (Pico Cabugi, Brazil)
 Sample: PC135
 Note: z-coordinate of O2 altered to match reported bond lengths
;
_journal_name_full 'Physics and Chemistry of Minerals'
_journal_page_first 213
_journal_page_last 219
_journal_volume 19
_journal_year 1992
_chemical_compound_source 'sample from Pico Cabugi, Brazil'
_chemical_formula_sum 'Al0.255 Ca0.645 Cr0.044 Fe0.128 Mg0.957 Mn0.002 Na0.094 O6 Si1.883 Ti0.008'
_chemical_name_mineral Diopside
_space_group_IT_number 15
_symmetry_space_group_name_Hall '-C 2yc'
_symmetry_space_group_name_H-M 'C 1 2/c 1'
_cell_angle_alpha 90
_cell_angle_beta 106.87
_cell_angle_gamma 90
_cell_length_a 9.699
_cell_length_b 8.861
_cell_length_c 5.267
_cell_formula_units_Z 4
_cell_volume 433.181
_database_code_amcsd 0007727
_exptl_crystal_density_diffrn 3.327
_cod_original_formula_sum 'Ca.645 Na.094 Mg.957 Fe.128 Mn.002 Al.255 Ti.008 Cr.044 Si1.883 O6'
_cod_database_code 9006145

loop_
_space_group_symop_operation_xyz
x,y,z
1/2+x,1/2+y,z
x,-y,1/2+z
1/2+x,1/2-y,1/2+z
-x,y,1/2-z
1/2-x,1/2+y,1/2-z
-x,-y,-z
1/2-x,1/2-y,-z

loop_
_atom_site_label
_atom_site_fract_x
_atom_site_fract_y
_atom_site_fract_z
_atom_site_occupancy
_atom_site_U_iso_or_equiv
CaM2 0.00000 0.29500 0.25000 0.64500 0.01811
NaM2 0.00000 0.29500 0.25000 0.09400 0.01811
MgM2 0.00000 0.29500 0.25000 0.19200 0.01811
FeM2 0.00000 0.29500 0.25000 0.06700 0.01811
MnM2 0.00000 0.29500 0.25000 0.00200 0.01811
FeM2* 0.00000 0.22070 0.25000 0.01600 0.01912
MgM1 0.00000 0.90650 0.25000 0.76500 0.01102
FeM1 0.00000 0.90650 0.25000 0.04500 0.01102
AlM1 0.00000 0.90650 0.25000 0.13800 0.01102
TiM1 0.00000 0.90650 0.25000 0.00800 0.01102
CrM1 0.00000 0.90650 0.25000 0.04400 0.01102
SiT 0.28940 0.09250 0.23530 0.94150 0.01203
AlT 0.28940 0.09250 0.23530 0.05850 0.01203
O1 0.11550 0.08670 0.14080 1.00000 0.01444
O2 0.36480 0.25120 0.32630 1.00000 0.01887
O3 0.35200 0.01820 0.00100 1.00000 0.01773

loop_
_cod_related_entry_id
_cod_related_entry_database
_cod_related_entry_code
1 AMCSD 0007727
